data_2021429
loop_
_publ_author_name
'Venkateshwaran, Krishnan'
'Deka, Rajesh'
'Raju, Saravanan'
'Singh, Harkesh B.'
'Butcher, Ray J.'

_publ_section_title
;
 Hypervalent organoselenium compounds stabilized by intramolecular
 coordination: synthesis and crystal structures
;
_journal_issue 1
_journal_name_full 'Acta Crystallographica Section C'
_journal_page_first
;
;
_journal_paper_doi 10.1107/S2053229618014833
_journal_volume 75
_journal_year 2019
_chemical_formula_iupac 'C14 H12 O2 Se'
_chemical_formula_moiety 'C14 H12 O2 Se'
_chemical_formula_sum 'C14 H12 O2 Se'
_chemical_formula_weight 291.20
_chemical_name_systematic
;
6-Phenyl-6,7-dihydro-5<i>H</i>-2,3-dioxa-2a\l^4^-selenacyclopenta[<i>hi</i>]\
indene
;
_space_group_crystal_system monoclinic
_space_group_IT_number 14
_space_group_name_Hall '-P 2ybc'
_space_group_name_H-M_alt 'P 1 21/c 1'
_symmetry_space_group_name_Hall '-P 2ybc'
_symmetry_space_group_name_H-M 'P 1 21/c 1'
_atom_sites_solution_hydrogens geom
_audit_creation_method SHELXL-2018/3
_cell_angle_alpha 90
_cell_angle_beta 108.328(5)
_cell_angle_gamma 90
_cell_formula_units_Z 4
_cell_length_a 8.8185(4)
_cell_length_b 17.4773(7)
_cell_length_c 7.9793(4)
_cell_measurement_reflns_used 4480
_cell_measurement_temperature 120(2)
_cell_measurement_theta_max 41.0525
_cell_measurement_theta_min 2.6836
_cell_volume 1167.41(10)
_computing_cell_refinement
;
CrysAlis PRO (Rigaku OD, 2015)
;
_computing_data_collection
;
CrysAlis PRO (Rigaku OD, 2015)
;
_computing_data_reduction
;
CrysAlis PRO (Rigaku OD, 2015)
;
_computing_molecular_graphics
;
SHELXTL (Sheldrick, 2008)
;
_computing_publication_material
;
SHELXTL (Sheldrick, 2008)
;
_computing_structure_refinement
;
SHELXL2018 (Sheldrick, 2015b)
;
_computing_structure_solution
;
SIR92 (Altomare <i>et al.</i>,  1993)
;
_diffrn_ambient_temperature 120(2)
_diffrn_detector_area_resol_mean 10.6501
_diffrn_measured_fraction_theta_full 0.996
_diffrn_measured_fraction_theta_max 0.972
_diffrn_measurement_device_type 'Rigaku OD SuperNova Dual source diffractometer with an Atlas detector'
_diffrn_measurement_method '\w scans'
_diffrn_radiation_type MoK\a
_diffrn_radiation_wavelength 0.71073
_diffrn_reflns_av_R_equivalents 0.0476
_diffrn_reflns_av_unetI/netI 0.0784
_diffrn_reflns_limit_h_max 16
_diffrn_reflns_limit_h_min -15
_diffrn_reflns_limit_k_max 32
_diffrn_reflns_limit_k_min -27
_diffrn_reflns_limit_l_max 14
_diffrn_reflns_limit_l_min -11
_diffrn_reflns_number 15957
_diffrn_reflns_theta_full 25.500
_diffrn_reflns_theta_max 41.154
_diffrn_reflns_theta_min 2.698
_exptl_absorpt_coefficient_mu 3.201
_exptl_absorpt_correction_T_max 0.711
_exptl_absorpt_correction_T_min 0.379
_exptl_absorpt_correction_type analytical
_exptl_absorpt_process_details
;
(CrysAlis PRO; Rigaku OD, 2015)
;
_exptl_crystal_colour colorless
_exptl_crystal_density_diffrn 1.657
_exptl_crystal_description prism
_exptl_crystal_F_000 584
_exptl_crystal_size_max 0.4025
_exptl_crystal_size_mid 0.2204
_exptl_crystal_size_min 0.1115
_refine_diff_density_max 1.531
_refine_diff_density_min -1.130
_refine_ls_extinction_method none
_refine_ls_goodness_of_fit_ref 1.031
_refine_ls_hydrogen_treatment constr
_refine_ls_matrix_type full
_refine_ls_number_parameters 254
_refine_ls_number_reflns 7556
_refine_ls_number_restraints 356
_refine_ls_restrained_S_all 1.024
_refine_ls_R_factor_all 0.0964
_refine_ls_R_factor_gt 0.0498
_refine_ls_shift/su_max 0.001
_refine_ls_shift/su_mean 0.000
_refine_ls_structure_factor_coef Fsqd
_refine_ls_weighting_details 'w=1/[\s^2^(Fo^2^)+(0.0364P)^2^] where P=(Fo^2^+2Fc^2^)/3'
_refine_ls_weighting_scheme calc
_refine_ls_wR_factor_gt 0.0971
_refine_ls_wR_factor_ref 0.1176
_reflns_number_gt 4733
_reflns_number_total 7556
_reflns_threshold_expression 'I > 2\s(I)'
_cod_data_source_file cu3133sup1.cif
_cod_data_source_block 14
_cod_database_code 2021429
_shelx_space_group_comment
;
The symmetry employed for this shelxl refinement is uniquely defined
by the following loop, which should always be used as a source of
symmetry information in preference to the above space-group names.
They are only intended as comments.
;

loop_
_space_group_symop_operation_xyz
'x, y, z'
'-x, y+1/2, -z+1/2'
'-x, -y, -z'
'x, -y-1/2, z-1/2'

loop_
_atom_site_type_symbol
_atom_site_label
_atom_site_fract_x
_atom_site_fract_y
_atom_site_fract_z
_atom_site_U_iso_or_equiv
_atom_site_adp_type
_atom_site_calc_flag
_atom_site_occupancy
_atom_site_disorder_assembly
_atom_site_disorder_group
Se SeA 0.1674(4) 0.63962(12) 0.6047(4) 0.0194(3) Uani d 0.605(10) A 1
O O1A 0.1866(5) 0.7216(2) 0.4171(5) 0.0254(7) Uani d 0.605(10) A 1
O O2A 0.1474(9) 0.5457(3) 0.7399(6) 0.0194(7) Uani d 0.605(10) A 1
C C1A 0.231(2) 0.5697(5) 0.4687(19) 0.0184(11) Uani d 0.605(10) A 1
C C2A 0.2593(17) 0.5959(5) 0.3153(11) 0.0197(11) Uani d 0.605(10) A 1
C C3A 0.3114(14) 0.5384(5) 0.2057(15) 0.0226(12) Uani d 0.605(10) A 1
H H3AA 0.428516 0.531093 0.252145 0.027 Uiso calc 0.605(10) A 1
H H3AB 0.283592 0.556406 0.082051 0.027 Uiso calc 0.605(10) A 1
C C4A 0.2249(11) 0.4623(5) 0.2137(9) 0.0166(10) Uani d 0.605(10) A 1
H H4AA 0.107193 0.471700 0.166079 0.020 Uiso calc 0.605(10) A 1
C C5A 0.2632(12) 0.4324(6) 0.4038(12) 0.0189(12) Uani d 0.605(10) A 1
H H5AA 0.194096 0.387909 0.405240 0.023 Uiso calc 0.605(10) A 1
H H5AB 0.375776 0.415115 0.447123 0.023 Uiso calc 0.605(10) A 1
C C6A 0.2367(14) 0.4942(5) 0.5247(13) 0.0165(11) Uani d 0.605(10) A 1
C C7A 0.2447(16) 0.6743(5) 0.2962(13) 0.0235(12) Uani d 0.605(10) A 1
H H7AA 0.272539 0.698389 0.203252 0.028 Uiso calc 0.605(10) A 1
C C8A 0.1922(15) 0.4881(5) 0.6754(13) 0.0238(12) Uani d 0.605(10) A 1
H H8AA 0.195744 0.439693 0.730635 0.029 Uiso calc 0.605(10) A 1
Se SeB 0.1648(6) 0.6373(2) 0.6109(7) 0.0291(8) Uani d 0.395(10) A 2
O O1B 0.1576(14) 0.5444(4) 0.7774(8) 0.0209(11) Uani d 0.395(10) A 2
O O2B 0.2146(6) 0.7099(3) 0.4394(7) 0.0122(8) Uani d 0.395(10) A 2
C C1B 0.218(3) 0.5656(7) 0.471(3) 0.0180(18) Uani d 0.395(10) A 2
C C2B 0.219(2) 0.4884(7) 0.519(2) 0.0183(17) Uani d 0.395(10) A 2
C C3B 0.2855(18) 0.4321(8) 0.4196(18) 0.0172(15) Uani d 0.395(10) A 2
H H3BA 0.242074 0.380420 0.427436 0.021 Uiso calc 0.395(10) A 2
H H3BB 0.403283 0.429884 0.470605 0.021 Uiso calc 0.395(10) A 2
C C4B 0.238(2) 0.4580(7) 0.2251(15) 0.0245(19) Uani d 0.395(10) A 2
H H4BA 0.119010 0.463167 0.188225 0.029 Uiso calc 0.395(10) A 2
C C5B 0.298(2) 0.5386(8) 0.203(2) 0.0253(18) Uani d 0.395(10) A 2
H H5BA 0.414017 0.536527 0.220476 0.030 Uiso calc 0.395(10) A 2
H H5BB 0.243551 0.556937 0.081964 0.030 Uiso calc 0.395(10) A 2
C C6B 0.267(2) 0.5945(7) 0.3344(18) 0.0207(16) Uani d 0.395(10) A 2
C C7B 0.180(2) 0.4783(6) 0.6717(19) 0.0193(16) Uani d 0.395(10) A 2
H H7BA 0.166482 0.427932 0.709645 0.023 Uiso calc 0.395(10) A 2
C C8B 0.253(3) 0.6734(7) 0.3248(19) 0.029(2) Uani d 0.395(10) A 2
H H8BA 0.273204 0.699924 0.230042 0.035 Uiso calc 0.395(10) A 2
C C9 0.2672(2) 0.40047(10) 0.1019(2) 0.0206(3) Uani d 1 . .
C C10 0.1473(3) 0.35150(11) 0.0048(3) 0.0254(4) Uani d 1 . .
H H10A 0.042442 0.356826 0.012411 0.031 Uiso calc 1 . .
C C11 0.1773(3) 0.29523(12) -0.1026(3) 0.0299(5) Uani d 1 . .
H H11A 0.092972 0.263118 -0.169325 0.036 Uiso calc 1 . .
C C12 0.3300(3) 0.28561(12) -0.1129(3) 0.0290(4) Uani d 1 . .
H H12A 0.350936 0.247111 -0.186726 0.035 Uiso calc 1 . .
C C13 0.4520(3) 0.33279(12) -0.0143(3) 0.0287(4) Uani d 1 . .
H H13A 0.557425 0.326083 -0.019069 0.034 Uiso calc 1 . .
C C14 0.4206(2) 0.38954(12) 0.0909(3) 0.0260(4) Uani d 1 . .
H H14A 0.505075 0.421743 0.156936 0.031 Uiso calc 1 . .

loop_
_atom_site_aniso_label
_atom_site_aniso_U_11
_atom_site_aniso_U_22
_atom_site_aniso_U_33
_atom_site_aniso_U_12
_atom_site_aniso_U_13
_atom_site_aniso_U_23
SeA 0.0209(6) 0.0164(5) 0.0216(5) 0.0001(4) 0.0077(4) -0.0052(4)
O1A 0.0262(15) 0.0263(14) 0.0167(10) -0.0080(11) -0.0033(10) 0.0130(10)
O2A 0.0224(14) 0.0296(11) 0.0069(15) -0.0001(9) 0.0057(15) -0.0063(10)
C1A 0.018(3) 0.0184(18) 0.0186(19) -0.0036(15) 0.0051(16) -0.0015(16)
C2A 0.027(2) 0.0169(16) 0.0151(16) 0.0039(16) 0.0069(17) 0.0032(12)
C3A 0.027(2) 0.0190(19) 0.025(2) -0.0014(16) 0.0122(18) -0.0036(18)
C4A 0.0176(18) 0.0191(18) 0.0122(14) 0.0013(14) 0.0034(13) 0.0006(14)
C5A 0.021(3) 0.0173(16) 0.0160(19) 0.0036(15) 0.0020(17) -0.0008(13)
C6A 0.017(2) 0.0176(17) 0.0144(15) -0.0029(15) 0.0034(15) -0.0016(13)
C7A 0.035(3) 0.0167(17) 0.023(3) 0.0059(16) 0.016(2) 0.0026(14)
C8A 0.027(3) 0.025(2) 0.0188(18) -0.008(2) 0.0056(17) 0.0013(17)
SeB 0.0258(12) 0.0325(13) 0.0266(11) 0.0027(10) 0.0049(8) -0.0123(9)
O1B 0.0191(17) 0.0300(16) 0.012(2) 0.0008(13) 0.003(2) -0.0068(16)
O2B 0.0124(11) 0.0100(10) 0.0132(11) 0.0048(7) 0.0029(8) 0.0017(8)
C1B 0.019(4) 0.019(3) 0.016(3) 0.000(3) 0.006(2) -0.005(2)
C2B 0.018(3) 0.017(3) 0.018(2) -0.004(2) 0.003(2) -0.001(2)
C3B 0.017(3) 0.022(2) 0.012(2) 0.000(2) 0.004(2) 0.002(2)
C4B 0.033(4) 0.019(3) 0.023(3) 0.004(3) 0.011(3) 0.003(3)
C5B 0.034(4) 0.024(3) 0.023(3) 0.003(3) 0.015(3) 0.004(3)
C6B 0.022(3) 0.020(3) 0.023(3) -0.001(2) 0.011(3) -0.005(2)
C7B 0.020(3) 0.020(2) 0.017(2) -0.005(2) 0.0049(18) -0.0045(18)
C8B 0.042(4) 0.023(3) 0.025(4) -0.006(3) 0.013(4) 0.004(3)
C9 0.0255(9) 0.0180(8) 0.0189(7) 0.0004(6) 0.0080(7) 0.0005(6)
C10 0.0259(9) 0.0232(9) 0.0295(9) -0.0035(7) 0.0119(8) -0.0035(7)
C11 0.0355(11) 0.0240(9) 0.0311(10) -0.0069(8) 0.0119(9) -0.0078(8)
C12 0.0401(12) 0.0203(8) 0.0311(9) -0.0017(8) 0.0179(9) -0.0060(7)
C13 0.0306(10) 0.0222(9) 0.0378(11) 0.0022(8) 0.0172(9) -0.0054(8)
C14 0.0244(9) 0.0246(9) 0.0286(9) -0.0020(7) 0.0079(8) -0.0063(8)

loop_
_atom_type_symbol
_atom_type_description
_atom_type_scat_dispersion_real
_atom_type_scat_dispersion_imag
_atom_type_scat_source
C C 0.0033 0.0016 'International Tables Vol C Tables 4.2.6.8 and 6.1.1.4'
H H 0.0000 0.0000 'International Tables Vol C Tables 4.2.6.8 and 6.1.1.4'
O O 0.0106 0.0060 'International Tables Vol C Tables 4.2.6.8 and 6.1.1.4'
Se Se -0.0929 2.2259 'International Tables Vol C Tables 4.2.6.8 and 6.1.1.4'

loop_
_geom_angle_atom_site_label_1
_geom_angle_atom_site_label_2
_geom_angle_atom_site_label_3
_geom_angle
_geom_angle_publ_flag
C1A SeA O2A 82.4(4) y
C1A SeA O1A 85.7(4) y
O2A SeA O1A 167.41(16) y
C7A O1A SeA 101.8(4) y
C8A O2A SeA 110.2(5) y
C6A C1A C2A 126.4(3) ?
C6A C1A SeA 115.4(7) ?
C2A C1A SeA 118.0(7) ?
C7A C2A C1A 112.6(7) ?
C7A C2A C3A 129.6(8) ?
C1A C2A C3A 117.6(7) ?
C2A C3A C4A 107.9(7) ?
C2A C3A H3AA 110.1 ?
C4A C3A H3AA 110.1 ?
C2A C3A H3AB 110.1 ?
C4A C3A H3AB 110.1 ?
H3AA C3A H3AB 108.4 ?
C9 C4A C5A 108.5(6) ?
C9 C4A C3A 111.9(7) ?
C5A C4A C3A 112.1(3) ?
C9 C4A H4AA 108.1 ?
C5A C4A H4AA 108.1 ?
C3A C4A H4AA 108.1 ?
C6A C5A C4A 110.8(6) ?
C6A C5A H5AA 109.5 ?
C4A C5A H5AA 109.5 ?
C6A C5A H5AB 109.5 ?
C4A C5A H5AB 109.5 ?
H5AA C5A H5AB 108.1 ?
C8A C6A C1A 111.2(7) ?
C8A C6A C5A 130.0(8) ?
C1A C6A C5A 118.0(7) ?
C2A C7A O1A 121.5(7) ?
C2A C7A H7AA 119.3 ?
O1A C7A H7AA 119.3 ?
O2A C8A C6A 120.6(7) ?
O2A C8A H8AA 119.7 ?
C6A C8A H8AA 119.7 ?
C1B SeB O2B 82.2(5) ?
C1B SeB O1B 85.5(5) ?
O2B SeB O1B 165.6(3) ?
C7B O1B SeB 101.9(5) ?
C8B O2B SeB 110.1(6) ?
C6B C1B C2B 126.1(4) ?
C6B C1B SeB 115.6(8) ?
C2B C1B SeB 118.1(9) ?
C7B C2B C1B 112.5(9) ?
C7B C2B C3B 129.4(10) ?
C1B C2B C3B 117.2(9) ?
C2B C3B C4B 108.2(9) ?
C2B C3B H3BA 110.1 ?
C4B C3B H3BA 110.1 ?
C2B C3B H3BB 110.1 ?
C4B C3B H3BB 110.1 ?
H3BA C3B H3BB 108.4 ?
C9 C4B C5B 114.2(11) ?
C9 C4B C3B 114.7(10) ?
C5B C4B C3B 112.9(5) ?
C9 C4B H4BA 104.5 ?
C5B C4B H4BA 104.5 ?
C3B C4B H4BA 104.5 ?
C6B C5B C4B 111.8(9) ?
C6B C5B H5BA 109.3 ?
C4B C5B H5BA 109.3 ?
C6B C5B H5BB 109.3 ?
C4B C5B H5BB 109.3 ?
H5BA C5B H5BB 107.9 ?
C8B C6B C1B 111.2(9) ?
C8B C6B C5B 129.5(10) ?
C1B C6B C5B 118.3(9) ?
C2B C7B O1B 121.3(8) ?
C2B C7B H7BA 119.4 ?
O1B C7B H7BA 119.4 ?
O2B C8B C6B 120.7(9) ?
O2B C8B H8BA 119.7 ?
C6B C8B H8BA 119.7 ?
C10 C9 C14 117.55(19) ?
C10 C9 C4B 121.7(7) ?
C14 C9 C4B 120.6(7) ?
C10 C9 C4A 118.7(4) ?
C14 C9 C4A 123.8(4) ?
C11 C10 C9 121.5(2) ?
C11 C10 H10A 119.3 ?
C9 C10 H10A 119.3 ?
C10 C11 C12 120.14(19) ?
C10 C11 H11A 119.9 ?
C12 C11 H11A 119.9 ?
C11 C12 C13 119.3(2) ?
C11 C12 H12A 120.4 ?
C13 C12 H12A 120.4 ?
C14 C13 C12 120.2(2) ?
C14 C13 H13A 119.9 ?
C12 C13 H13A 119.9 ?
C13 C14 C9 121.29(18) ?
C13 C14 H14A 119.4 ?
C9 C14 H14A 119.4 ?

loop_
_geom_bond_atom_site_label_1
_geom_bond_atom_site_label_2
_geom_bond_distance
_geom_bond_publ_flag
SeA C1A 1.835(3) y
SeA O2A 2.002(5) y
SeA O1A 2.117(4) y
O1A C7A 1.479(10) y
O2A C8A 1.250(10) y
C1A C6A 1.389(12) ?
C1A C2A 1.402(12) ?
C2A C7A 1.379(9) ?
C2A C3A 1.496(11) ?
C3A C4A 1.544(10) ?
C3A H3AA 0.9900 ?
C3A H3AB 0.9900 ?
C4A C9 1.521(6) ?
C4A C5A 1.538(10) ?
C4A H4AA 1.0000 ?
C5A C6A 1.515(11) ?
C5A H5AA 0.9900 ?
C5A H5AB 0.9900 ?
C6A C8A 1.381(10) ?
C7A H7AA 0.9500 ?
C8A H8AA 0.9500 ?
SeB C1B 1.835(3) ?
SeB O2B 2.014(6) ?
SeB O1B 2.111(6) ?
O1B C7B 1.478(10) ?
O2B C8B 1.248(11) ?
C1B C6B 1.388(13) ?
C1B C2B 1.402(13) ?
C2B C7B 1.379(11) ?
C2B C3B 1.495(12) ?
C3B C4B 1.543(11) ?
C3B H3BA 0.9900 ?
C3B H3BB 0.9900 ?
C4B C9 1.485(10) ?
C4B C5B 1.534(12) ?
C4B H4BA 1.0000 ?
C5B C6B 1.515(12) ?
C5B H5BA 0.9900 ?
C5B H5BB 0.9900 ?
C6B C8B 1.384(11) ?
C7B H7BA 0.9500 ?
C8B H8BA 0.9500 ?
C9 C10 1.392(3) ?
C9 C14 1.396(3) ?
C10 C11 1.383(3) ?
C10 H10A 0.9500 ?
C11 C12 1.385(3) ?
C11 H11A 0.9500 ?
C12 C13 1.387(3) ?
C12 H12A 0.9500 ?
C13 C14 1.382(3) ?
C13 H13A 0.9500 ?
C14 H14A 0.9500 ?

loop_
_geom_hbond_atom_site_label_D
_geom_hbond_atom_site_label_H
_geom_hbond_atom_site_label_A
_geom_hbond_site_symmetry_A
_geom_hbond_distance_DH
_geom_hbond_distance_HA
_geom_hbond_distance_DA
_geom_hbond_angle_DHA
_geom_hbond_publ_flag
C7A^a H7AA^a SeA^a 4_575 0.95 3.01 3.567(8) 119.2 yes
C7A^a H7AA^a O1A^a 4_575 0.95 2.58 3.428(9) 148.8 yes

loop_
_geom_torsion_atom_site_label_1
_geom_torsion_atom_site_label_2
_geom_torsion_atom_site_label_3
_geom_torsion_atom_site_label_4
_geom_torsion
O2A SeA C1A C6A -1.4(11)
O1A SeA C1A C6A -177.3(12)
O2A SeA C1A C2A 174.8(15)
O1A SeA C1A C2A -1.0(13)
C6A C1A C2A C7A -180.0(14)
SeA C1A C2A C7A 4.3(18)
C6A C1A C2A C3A -4(2)
SeA C1A C2A C3A 179.9(10)
C7A C2A C3A C4A -149.7(12)
C1A C2A C3A C4A 35.5(17)
C2A C3A C4A C9 178.6(8)
C2A C3A C4A C5A -59.3(9)
C9 C4A C5A C6A 175.1(9)
C3A C4A C5A C6A 51.1(8)
C2A C1A C6A C8A -176.0(16)
SeA C1A C6A C8A -0.1(15)
C2A C1A C6A C5A -5(2)
SeA C1A C6A C5A 170.7(11)
C4A C5A C6A C8A 150.2(11)
C4A C5A C6A C1A -18.6(14)
C1A C2A C7A O1A -6.6(17)
C3A C2A C7A O1A 178.4(12)
SeA O1A C7A C2A 5.4(12)
SeA O2A C8A C6A -3.9(13)
C1A C6A C8A O2A 2.9(15)
C5A C6A C8A O2A -166.6(13)
O2B SeB C1B C6B 2(2)
O1B SeB C1B C6B -170(2)
O2B SeB C1B C2B 177.0(19)
O1B SeB C1B C2B 4.6(18)
C6B C1B C2B C7B 174(3)
SeB C1B C2B C7B -1(2)
C6B C1B C2B C3B 3(3)
SeB C1B C2B C3B -171.3(17)
C7B C2B C3B C4B 154.6(17)
C1B C2B C3B C4B -37(2)
C2B C3B C4B C9 -168.6(15)
C2B C3B C4B C5B 58.3(13)
C9 C4B C5B C6B -179.1(15)
C3B C4B C5B C6B -45.7(15)
C2B C1B C6B C8B -179(2)
SeB C1B C6B C8B -5(3)
C2B C1B C6B C5B 11(4)
SeB C1B C6B C5B -174.2(16)
C4B C5B C6B C8B -156.4(19)
C4B C5B C6B C1B 11(3)
C1B C2B C7B O1B -6(2)
C3B C2B C7B O1B 163.0(18)
SeB O1B C7B C2B 8.7(17)
SeB O2B C8B C6B -4(2)
C1B C6B C8B O2B 6(3)
C5B C6B C8B O2B 174(2)
C5B C4B C9 C10 -131.7(10)
C3B C4B C9 C10 95.8(10)
C5B C4B C9 C14 53.7(12)
C3B C4B C9 C14 -78.8(12)
C5A C4A C9 C10 95.5(5)
C3A C4A C9 C10 -140.3(6)
C5A C4A C9 C14 -84.3(7)
C3A C4A C9 C14 39.8(8)
C14 C9 C10 C11 -1.6(3)
C4B C9 C10 C11 -176.5(7)
C4A C9 C10 C11 178.5(5)
C9 C10 C11 C12 1.2(3)
C10 C11 C12 C13 0.2(3)
C11 C12 C13 C14 -1.0(3)
C12 C13 C14 C9 0.5(3)
C10 C9 C14 C13 0.8(3)
C4B C9 C14 C13 175.6(7)
C4A C9 C14 C13 -179.4(5)

_cod_database_fobs_code 2021429
